data_1543353
loop_
_publ_author_name
'Howlader, Prodip'
'Mukherjee, Partha Sarathi'

_publ_section_title
;
 Face and edge directed self-assembly of Pd12tetrahedral nano-cages and
 their self-sorting
;
_journal_issue 9
_journal_name_full 'Chem. Sci.'
_journal_page_first 5893
_journal_paper_doi 10.1039/C6SC02012G
_journal_volume 7
_journal_year 2016
_chemical_absolute_configuration syn
_chemical_formula_sum 'C120 H204 N84 O47.5 Pd12'
_chemical_formula_weight 4860.46
_chemical_name_systematic T2
_space_group_crystal_system orthorhombic
_space_group_IT_number 23
_space_group_name_Hall 'I 2 2'
_space_group_name_H-M_alt 'I 2 2 2'
_symmetry_space_group_name_Hall 'I 2 2'
_symmetry_space_group_name_H-M 'I 2 2 2'
_atom_sites_solution_hydrogens geom
_audit_creation_method SHELXL-2013
_audit_update_record
;
2016-03-31 deposited with the CCDC.
2016-05-20 downloaded from the CCDC.
;
_cell_angle_alpha 90
_cell_angle_beta 90
_cell_angle_gamma 90
_cell_formula_units_Z 2
_cell_length_a 19.9984(8)
_cell_length_b 22.3102(9)
_cell_length_c 22.5607(9)
_cell_measurement_reflns_used 9920
_cell_measurement_temperature 110(2)
_cell_measurement_theta_max 27.44
_cell_measurement_theta_min 2.92
_cell_volume 10065.9(7)
_computing_cell_refinement 'Bruker SAINT'
_computing_data_collection 'Bruker APEX2'
_computing_data_reduction 'Bruker SAINT'
_computing_molecular_graphics 'Bruker SHELXTL'
_computing_publication_material 'Bruker SHELXTL'
_computing_structure_refinement 'SHELXL-2013 (Sheldrick, 2013)'
_computing_structure_solution 'SHELXS-97 (Sheldrick 2008)'
_diffrn_ambient_temperature 110(2)
_diffrn_measured_fraction_theta_full 0.997
_diffrn_measured_fraction_theta_max 0.996
_diffrn_measurement_device_type 'Bruker APEX-II CCD'
_diffrn_measurement_method '\f and \w scans'
_diffrn_radiation_type MoK\a
_diffrn_radiation_wavelength 0.71073
_diffrn_reflns_av_R_equivalents 0.0524
_diffrn_reflns_av_unetI/netI 0.0272
_diffrn_reflns_Laue_measured_fraction_full 0.997
_diffrn_reflns_Laue_measured_fraction_max 0.996
_diffrn_reflns_limit_h_max 25
_diffrn_reflns_limit_h_min -25
_diffrn_reflns_limit_k_max 28
_diffrn_reflns_limit_k_min -29
_diffrn_reflns_limit_l_max 29
_diffrn_reflns_limit_l_min -29
_diffrn_reflns_number 153768
_diffrn_reflns_point_group_measured_fraction_full 0.998
_diffrn_reflns_point_group_measured_fraction_max 0.997
_diffrn_reflns_theta_full 25.242
_diffrn_reflns_theta_max 27.570
_diffrn_reflns_theta_min 2.894
_exptl_absorpt_coefficient_mu 1.133
_exptl_crystal_colour Colourless
_exptl_crystal_density_diffrn 1.604
_exptl_crystal_description Block
_exptl_crystal_F_000 4888
_exptl_crystal_recrystallization_method 'Vapour deposition'
_exptl_crystal_size_max 0.3
_exptl_crystal_size_mid 0.2
_exptl_crystal_size_min 0.2
_platon_squeeze_details
;
;
_refine_diff_density_max 3.082
_refine_diff_density_min -0.750
_refine_diff_density_rms 0.141
_refine_ls_abs_structure_details
;
 Refined as an inversion twin.
;
_refine_ls_abs_structure_Flack 0.50(4)
_refine_ls_extinction_method none
_refine_ls_goodness_of_fit_ref 1.066
_refine_ls_hydrogen_treatment constr
_refine_ls_matrix_type full
_refine_ls_number_parameters 506
_refine_ls_number_reflns 11643
_refine_ls_number_restraints 0
_refine_ls_restrained_S_all 1.066
_refine_ls_R_factor_all 0.0470
_refine_ls_R_factor_gt 0.0433
_refine_ls_shift/su_max 0.000
_refine_ls_shift/su_mean 0.000
_refine_ls_structure_factor_coef Fsqd
_refine_ls_weighting_details 'w=1/[\s^2^(Fo^2^)+(0.0635P)^2^+68.8065P] where P=(Fo^2^+2Fc^2^)/3'
_refine_ls_weighting_scheme calc
_refine_ls_wR_factor_gt 0.1124
_refine_ls_wR_factor_ref 0.1144
_reflns_Friedel_coverage 0.854
_reflns_Friedel_fraction_full 0.999
_reflns_Friedel_fraction_max 0.998
_reflns_number_gt 10973
_reflns_number_total 11643
_reflns_threshold_expression 'I > 2\s(I)'
_cod_data_source_file c6sc02012g2.cif
_cod_data_source_block T2
_cod_depositor_comments
;
The following automatic conversions were performed:

'_chemical_absolute_configuration' value 'Syn' changed to 'syn'
according to
/usr/data/users/saulius/crontab/automatic-downloads/rss-feeds/RSC/lib/dictionaries/cif_core.dic
dictionary named 'cif_core.dic' version 2.4.2 from 2011-04-26.

Automatic conversion script
Id: cif_fix_values 4268 2015-11-12 08:31:59Z antanas 

 Adding full bibliography for 1543353--1543355.cif.
;
_cod_original_formula_sum 'C120 H204 N84 O47.50 Pd12'
_cod_database_code 1543353
_shelx_space_group_comment
;
The symmetry employed for this shelxl refinement is uniquely defined
by the following loop, which should always be used as a source of
symmetry information in preference to the above space-group names.
They are only intended as comments.
;
_shelxl_version_number 2013-4

loop_
_space_group_symop_operation_xyz
'x, y, z'
'x, -y, -z'
'-x, y, -z'
'-x, -y, z'
'x+1/2, y+1/2, z+1/2'
'x+1/2, -y+1/2, -z+1/2'
'-x+1/2, y+1/2, -z+1/2'
'-x+1/2, -y+1/2, z+1/2'

loop_
_atom_site_label
_atom_site_type_symbol
_atom_site_fract_x
_atom_site_fract_y
_atom_site_fract_z
_atom_site_U_iso_or_equiv
_atom_site_adp_type
_atom_site_occupancy
_atom_site_site_symmetry_order
_atom_site_calc_flag
_atom_site_refinement_flags_posn
_atom_site_refinement_flags_adp
_atom_site_refinement_flags_occupancy
C1 C 0.8098(3) 0.1216(3) 0.4964(3) 0.0163(14) Uani 1 1 d . . .
C2 C 0.8480(3) 0.1146(3) 0.5513(3) 0.0167(14) Uani 1 1 d . . .
C3 C 0.8336(4) 0.0653(3) 0.5885(3) 0.0146(13) Uani 1 1 d . . .
H3 H 0.7971 0.0410 0.5800 0.018 Uiso 1 1 calc R U .
C4 C 0.9945(4) 0.1725(3) 0.3802(3) 0.0158(13) Uani 1 1 d . . .
C5 C 1.0572(4) 0.1383(3) 0.3867(3) 0.0165(13) Uani 1 1 d . . .
C6 C 1.0975(3) 0.1511(3) 0.4352(3) 0.0171(13) Uani 1 1 d . . .
H6 H 1.0880 0.1841 0.4589 0.020 Uiso 1 1 calc R U .
C7 C 0.8647(3) 0.0029(3) 0.3296(3) 0.0144(13) Uani 1 1 d . . .
C8 C 0.8727(3) -0.0528(3) 0.3629(3) 0.0150(13) Uani 1 1 d . . .
C9 C 0.9287(3) -0.0897(3) 0.3498(3) 0.0164(13) Uani 1 1 d . . .
H9 H 0.9556 -0.0816 0.3172 0.020 Uiso 1 1 calc R U .
N43 N 0.8626(4) 0.3436(3) 0.4401(4) 0.0298(16) Uani 1 1 d . . .
N42 N 0.7588(4) 0.2910(3) 0.5039(4) 0.0299(16) Uani 1 1 d . . .
N45 N 0.9260(4) 0.1216(3) 0.1616(3) 0.0287(15) Uiso 1 1 d . . .
N44 N 0.9967(4) 0.2179(3) 0.2100(3) 0.0274(15) Uani 1 1 d . . .
N40 N 0.6713(4) -0.0028(3) 0.2896(3) 0.0274(14) Uani 1 1 d . . .
N41 N 0.6192(3) 0.0691(3) 0.3808(3) 0.0230(14) Uani 1 1 d . . .
C16 C 0.6984(5) -0.0640(4) 0.2874(5) 0.041(2) Uani 1 1 d . . .
H16A H 0.7449 -0.0625 0.2770 0.061 Uiso 1 1 calc R U .
H16B H 0.6745 -0.0869 0.2583 0.061 Uiso 1 1 calc R U .
H16C H 0.6935 -0.0826 0.3256 0.061 Uiso 1 1 calc R U .
C17 C 0.6814(5) 0.0261(5) 0.2313(4) 0.040(2) Uani 1 1 d . . .
H17A H 0.6638 0.0661 0.2324 0.059 Uiso 1 1 calc R U .
H17B H 0.6587 0.0034 0.2013 0.059 Uiso 1 1 calc R U .
H17C H 0.7283 0.0275 0.2225 0.059 Uiso 1 1 calc R U .
C18 C 0.8549(5) 0.1052(5) 0.1496(5) 0.044(2) Uani 1 1 d . . .
H18A H 0.8429 0.0709 0.1730 0.066 Uiso 1 1 calc R U .
H18B H 0.8496 0.0959 0.1083 0.066 Uiso 1 1 calc R U .
H18C H 0.8263 0.1383 0.1597 0.066 Uiso 1 1 calc R U .
C19 C 0.9675(5) 0.0672(4) 0.1484(4) 0.036(2) Uani 1 1 d . . .
H19A H 0.9547 0.0352 0.1745 0.054 Uiso 1 1 calc R U .
H19B H 1.0139 0.0765 0.1543 0.054 Uiso 1 1 calc R U .
H19C H 0.9604 0.0551 0.1081 0.054 Uiso 1 1 calc R U .
C20 C 0.6007(4) 0.0366(4) 0.4370(4) 0.034(2) Uani 1 1 d . . .
H20A H 0.6067 -0.0058 0.4315 0.052 Uiso 1 1 calc R U .
H20B H 0.5548 0.0446 0.4466 0.052 Uiso 1 1 calc R U .
H20C H 0.6288 0.0501 0.4688 0.052 Uiso 1 1 calc R U .
C21 C 0.6093(4) 0.1346(4) 0.3910(5) 0.035(2) Uani 1 1 d . . .
H21A H 0.6369 0.1474 0.4235 0.052 Uiso 1 1 calc R U .
H21B H 0.5632 0.1422 0.4002 0.052 Uiso 1 1 calc R U .
H21C H 0.6216 0.1563 0.3559 0.052 Uiso 1 1 calc R U .
C22 C 0.5756(4) 0.0514(5) 0.3303(5) 0.038(2) Uani 1 1 d . . .
H22A H 0.5297 0.0477 0.3437 0.046 Uiso 1 1 calc R U .
H22B H 0.5772 0.0819 0.2998 0.046 Uiso 1 1 calc R U .
C23 C 0.7515(5) 0.2587(5) 0.5623(4) 0.038(2) Uani 1 1 d . . .
H23A H 0.7928 0.2611 0.5839 0.057 Uiso 1 1 calc R U .
H23B H 0.7406 0.2175 0.5552 0.057 Uiso 1 1 calc R U .
H23C H 0.7164 0.2771 0.5850 0.057 Uiso 1 1 calc R U .
C24 C 0.7776(7) 0.3550(5) 0.5156(6) 0.062(4) Uani 1 1 d . . .
H24A H 0.7380 0.3775 0.5263 0.075 Uiso 1 1 calc R U .
H24B H 0.8086 0.3567 0.5486 0.075 Uiso 1 1 calc R U .
C25 C 0.9268(5) 0.3538(5) 0.4699(6) 0.052(3) Uani 1 1 d . . .
H25A H 0.9225 0.3444 0.5112 0.077 Uiso 1 1 calc R U .
H25B H 0.9395 0.3951 0.4655 0.077 Uiso 1 1 calc R U .
H25C H 0.9604 0.3286 0.4524 0.077 Uiso 1 1 calc R U .
C26 C 0.9648(6) 0.2765(4) 0.2204(6) 0.045(3) Uani 1 1 d . . .
H26A H 0.9618 0.2839 0.2622 0.068 Uiso 1 1 calc R U .
H26B H 0.9207 0.2765 0.2035 0.068 Uiso 1 1 calc R U .
H26C H 0.9911 0.3075 0.2021 0.068 Uiso 1 1 calc R U .
C27 C 1.0660(5) 0.2202(5) 0.2350(5) 0.042(2) Uani 1 1 d . . .
H27A H 1.0879 0.1825 0.2284 0.063 Uiso 1 1 calc R U .
H27B H 1.0638 0.2281 0.2768 0.063 Uiso 1 1 calc R U .
H27C H 1.0908 0.2516 0.2159 0.063 Uiso 1 1 calc R U .
C28 C 1.0031(6) 0.2023(5) 0.1451(5) 0.047(3) Uani 1 1 d . . .
H28A H 1.0121 0.2383 0.1223 0.056 Uiso 1 1 calc R U .
H28B H 1.0402 0.1748 0.1394 0.056 Uiso 1 1 calc R U .
C29 C 0.9414(6) 0.1748(5) 0.1246(4) 0.045(3) Uani 1 1 d . . .
H29A H 0.9461 0.1627 0.0835 0.054 Uiso 1 1 calc R U .
H29B H 0.9050 0.2034 0.1272 0.054 Uiso 1 1 calc R U .
C30 C 0.5986(4) -0.0065(5) 0.3058(5) 0.035(2) Uani 1 1 d . . .
H30A H 0.5725 -0.0164 0.2709 0.041 Uiso 1 1 calc R U .
H30B H 0.5920 -0.0379 0.3349 0.041 Uiso 1 1 calc R U .
C31 C 0.8073(6) 0.3808(4) 0.4656(6) 0.053(3) Uani 1 1 d . . .
H31A H 0.8249 0.4198 0.4763 0.063 Uiso 1 1 calc R U .
H31B H 0.7733 0.3868 0.4355 0.063 Uiso 1 1 calc R U .
C32 C 0.8702(8) 0.3580(5) 0.3775(6) 0.062(4) Uani 1 1 d . . .
H32A H 0.8285 0.3516 0.3575 0.094 Uiso 1 1 calc R U .
H32B H 0.9039 0.3328 0.3604 0.094 Uiso 1 1 calc R U .
H32C H 0.8832 0.3993 0.3735 0.094 Uiso 1 1 calc R U .
C33 C 0.6944(5) 0.2860(6) 0.4716(5) 0.046(3) Uani 1 1 d . . .
H33A H 0.6845 0.2444 0.4646 0.070 Uiso 1 1 calc R U .
H33B H 0.6976 0.3066 0.4344 0.070 Uiso 1 1 calc R U .
H33C H 0.6593 0.3035 0.4950 0.070 Uiso 1 1 calc R U .
C35 C 0.7400(7) 0.2250(6) 0.2806(6) 0.060(3) Uiso 1 1 d . . .
C36 C 0.7171(6) 0.3037(5) 0.1960(5) 0.042(2) Uiso 1 1 d . . .
C37 C 0.7617(5) 0.2570(5) 0.2239(5) 0.042(2) Uiso 1 1 d . . .
N13 N 0.8354(5) -0.0805(4) 0.1662(4) 0.0427(19) Uiso 1 1 d . . .
N15 N 0.6099(4) 0.1399(4) 0.5706(4) 0.0387(18) Uiso 1 1 d . . .
O30 O 1.0889(10) 0.2892(9) 0.3762(9) 0.146(6) Uiso 1 1 d . . .
O1 O 0.8624(6) -0.0780(5) 0.2145(5) 0.086(3) Uiso 1 1 d . . .
O2 O 0.8050(9) -0.0383(8) 0.1452(9) 0.147(6) Uiso 1 1 d . . .
O6 O 0.6063(6) 0.1889(5) 0.5457(5) 0.085(3) Uiso 1 1 d . . .
O7 O 0.6630(5) 0.1125(4) 0.5716(4) 0.061(2) Uiso 1 1 d . . .
O8 O 0.5587(4) 0.1181(4) 0.5926(4) 0.0529(19) Uiso 1 1 d . . .
O10 O 0.8133(4) 0.2408(4) 0.1996(4) 0.058(2) Uiso 1 1 d . . .
O12 O 0.5000 0.2506(7) 0.5000 0.068(3) Uiso 1 2 d S . P
O14 O 0.8105(12) -0.1316(11) 0.1548(12) 0.103(11) Uiso 0.56(4) 1 d . . .
O15 O 0.8578(9) -0.1104(8) 0.1254(7) 0.060(7) Uiso 0.54(3) 1 d . . .
N25 N 1.0870(10) 0.3328(9) 0.3537(9) 0.106(5) Uiso 1 1 d . . .
O21 O 1.1085(16) 0.3451(14) 0.2978(14) 0.233(12) Uiso 1 1 d . . .
O24 O 0.8966(14) 0.0606(12) -0.0133(13) 0.219(11) Uiso 1 1 d . . .
O25 O 1.0000 0.5000 0.5000 0.109(9) Uiso 1 4 d S . P
O35 O 1.039(2) 0.3590(18) 0.3341(18) 0.311(18) Uiso 1 1 d . . .
N1 N 0.9561(3) 0.1796(3) 0.3314(3) 0.0165(12) Uani 1 1 d . . .
N2 N 0.9019(3) 0.2120(3) 0.3483(3) 0.0193(12) Uani 1 1 d . . .
N3 N 0.9101(3) 0.2232(3) 0.4043(3) 0.0169(12) Uani 1 1 d . . .
N4 N 0.9657(3) 0.2001(3) 0.4260(3) 0.0191(12) Uani 1 1 d . . .
N5 N 0.8097(3) 0.0365(3) 0.3238(3) 0.0158(12) Uani 1 1 d . . .
N6 N 0.9173(3) 0.0297(3) 0.3025(3) 0.0183(12) Uani 1 1 d . . .
N7 N 0.8906(3) 0.0802(3) 0.2814(3) 0.0169(12) Uani 1 1 d . . .
N8 N 0.8267(3) 0.0858(3) 0.2930(3) 0.0190(12) Uani 1 1 d . . .
N9 N 0.7794(3) 0.0740(3) 0.4697(3) 0.0178(12) Uani 1 1 d . . .
N10 N 0.8020(3) 0.1705(3) 0.4623(3) 0.0173(12) Uani 1 1 d . . .
N11 N 0.7548(3) 0.0966(3) 0.4212(3) 0.0177(12) Uani 1 1 d . . .
N12 N 0.7665(3) 0.1532(3) 0.4146(3) 0.0179(12) Uani 1 1 d . . .
Pd1 Pd 0.94406(3) 0.14870(2) 0.24679(2) 0.01595(12) Uani 1 1 d . . .
Pd2 Pd 0.71416(3) 0.04751(2) 0.35529(2) 0.01571(12) Uani 1 1 d . . .
Pd3 Pd 0.83469(3) 0.25649(2) 0.45432(2) 0.01620(12) Uani 1 1 d . . .

loop_
_atom_site_aniso_label
_atom_site_aniso_U_11
_atom_site_aniso_U_22
_atom_site_aniso_U_33
_atom_site_aniso_U_23
_atom_site_aniso_U_13
_atom_site_aniso_U_12
C1 0.012(3) 0.015(3) 0.021(4) 0.000(3) 0.004(3) -0.001(3)
C2 0.011(3) 0.017(3) 0.022(3) 0.001(3) 0.002(3) 0.001(2)
C3 0.011(3) 0.015(3) 0.018(3) -0.001(2) 0.000(3) -0.002(3)
C4 0.015(3) 0.015(3) 0.017(3) 0.000(3) 0.001(3) -0.001(3)
C5 0.012(3) 0.018(3) 0.019(3) 0.003(3) 0.001(3) -0.002(3)
C6 0.013(3) 0.015(3) 0.023(3) -0.004(3) 0.001(3) 0.001(3)
C7 0.011(3) 0.019(3) 0.013(3) 0.001(3) -0.001(2) -0.004(3)
C8 0.013(3) 0.015(3) 0.017(3) 0.001(3) -0.002(2) 0.001(3)
C9 0.012(3) 0.023(3) 0.014(3) -0.002(3) 0.002(3) 0.000(3)
N43 0.030(4) 0.014(3) 0.045(4) 0.002(3) 0.009(3) -0.001(3)
N42 0.026(4) 0.023(3) 0.041(4) -0.003(3) 0.020(3) 0.005(3)
N44 0.017(3) 0.033(4) 0.032(4) 0.014(3) 0.004(3) -0.006(3)
N40 0.021(3) 0.032(4) 0.029(3) -0.001(3) -0.008(3) -0.005(3)
N41 0.012(3) 0.024(3) 0.033(4) 0.009(3) 0.001(3) 0.002(2)
C16 0.035(5) 0.034(5) 0.054(6) -0.018(4) -0.010(4) -0.002(4)
C17 0.037(5) 0.060(6) 0.021(4) 0.001(4) -0.010(4) -0.003(4)
C18 0.029(5) 0.062(7) 0.042(5) -0.009(5) -0.018(4) 0.002(4)
C19 0.034(5) 0.041(5) 0.033(5) -0.010(4) 0.008(4) 0.005(4)
C20 0.019(4) 0.042(5) 0.041(5) 0.012(4) 0.013(4) 0.000(4)
C21 0.019(4) 0.027(4) 0.058(6) 0.011(4) 0.004(4) 0.008(3)
C22 0.017(4) 0.048(5) 0.049(6) 0.001(5) -0.005(4) -0.004(4)
C23 0.034(5) 0.052(6) 0.028(4) -0.006(4) 0.015(4) 0.001(4)
C24 0.069(8) 0.031(5) 0.087(9) -0.019(6) 0.051(7) -0.002(6)
C25 0.037(5) 0.031(5) 0.086(9) -0.013(5) -0.003(5) -0.015(4)
C26 0.041(6) 0.029(5) 0.066(7) 0.017(5) 0.004(5) -0.005(4)
C27 0.027(5) 0.048(6) 0.051(6) 0.010(5) 0.003(4) -0.013(4)
C28 0.055(6) 0.055(6) 0.031(5) 0.021(5) 0.009(5) -0.015(5)
C29 0.062(7) 0.049(6) 0.024(4) 0.010(4) 0.000(5) -0.008(5)
C30 0.013(4) 0.045(5) 0.045(5) -0.011(4) -0.009(4) -0.005(4)
C31 0.054(6) 0.013(4) 0.091(9) -0.004(5) 0.020(6) 0.007(4)
C32 0.094(10) 0.033(6) 0.061(7) 0.027(5) 0.013(7) -0.002(6)
C33 0.030(5) 0.062(7) 0.047(6) 0.007(5) 0.009(4) 0.021(5)
N1 0.013(3) 0.018(3) 0.018(3) 0.002(2) 0.002(2) 0.001(2)
N2 0.017(3) 0.019(3) 0.023(3) 0.002(3) 0.001(3) 0.004(2)
N3 0.016(3) 0.020(3) 0.014(3) 0.002(2) 0.002(2) 0.004(2)
N4 0.020(3) 0.017(3) 0.021(3) 0.001(2) -0.002(2) 0.002(2)
N5 0.014(3) 0.016(3) 0.017(3) 0.003(2) -0.001(2) -0.001(2)
N6 0.018(3) 0.020(3) 0.017(3) 0.005(2) 0.001(2) 0.002(2)
N7 0.014(3) 0.019(3) 0.018(3) 0.005(2) 0.001(2) -0.001(2)
N8 0.012(3) 0.023(3) 0.022(3) 0.008(2) 0.000(2) 0.000(2)
N9 0.012(3) 0.021(3) 0.020(3) 0.003(2) -0.002(2) -0.002(2)
N10 0.016(3) 0.016(3) 0.020(3) 0.004(2) -0.001(2) 0.002(2)
N11 0.014(3) 0.017(3) 0.023(3) 0.002(2) -0.004(2) 0.002(2)
N12 0.011(3) 0.019(3) 0.023(3) 0.003(3) -0.002(2) 0.000(2)
Pd1 0.0136(2) 0.0197(2) 0.0146(2) 0.0049(2) 0.0007(2) 0.00016(19)
Pd2 0.0092(2) 0.0184(2) 0.0195(3) 0.0035(2) -0.0025(2) 0.00050(19)
Pd3 0.0160(2) 0.0132(2) 0.0194(3) 0.00187(19) 0.0019(2) 0.00320(19)

loop_
_atom_type_symbol
_atom_type_description
_atom_type_scat_dispersion_real
_atom_type_scat_dispersion_imag
_atom_type_scat_source
C C 0.0033 0.0016 'International Tables Vol C Tables 4.2.6.8 and 6.1.1.4'
H H 0.0000 0.0000 'International Tables Vol C Tables 4.2.6.8 and 6.1.1.4'
N N 0.0061 0.0033 'International Tables Vol C Tables 4.2.6.8 and 6.1.1.4'
O O 0.0106 0.0060 'International Tables Vol C Tables 4.2.6.8 and 6.1.1.4'
Pd Pd -0.9988 1.0072 'International Tables Vol C Tables 4.2.6.8 and 6.1.1.4'

loop_
_geom_angle_atom_site_label_1
_geom_angle_atom_site_label_2
_geom_angle_atom_site_label_3
_geom_angle
_geom_angle_site_symmetry_1
_geom_angle_site_symmetry_3
N10 C1 N9 109.2(6) . .
N10 C1 C2 129.1(6) . .
N9 C1 C2 121.5(6) . .
C6 C2 C3 119.0(7) 3_756 .
C6 C2 C1 122.0(6) 3_756 .
C3 C2 C1 118.6(6) . .
C8 C3 C2 121.1(6) 2_556 .
N4 C4 N1 109.4(6) . .
N4 C4 C5 121.9(7) . .
N1 C4 C5 128.7(6) . .
C6 C5 C9 120.8(7) . 4_755
C6 C5 C4 117.7(6) . .
C9 C5 C4 120.9(6) 4_755 .
C5 C6 C2 120.3(7) . 3_756
N5 C7 N6 110.2(6) . .
N5 C7 C8 128.1(6) . .
N6 C7 C8 121.5(6) . .
C3 C8 C9 119.7(6) 2_556 .
C3 C8 C7 121.4(6) 2_556 .
C9 C8 C7 118.2(6) . .
C5 C9 C8 119.1(6) 4_755 .
C32 N43 C25 108.6(9) . .
C32 N43 C31 109.1(9) . .
C25 N43 C31 112.5(9) . .
C32 N43 Pd3 113.0(7) . .
C25 N43 Pd3 108.3(6) . .
C31 N43 Pd3 105.4(5) . .
C33 N42 C24 112.1(9) . .
C33 N42 C23 107.9(7) . .
C24 N42 C23 109.0(9) . .
C33 N42 Pd3 110.4(6) . .
C24 N42 Pd3 105.7(6) . .
C23 N42 Pd3 111.8(5) . .
C29 N45 C18 107.0(8) . .
C29 N45 C19 114.9(8) . .
C18 N45 C19 107.0(7) . .
C29 N45 Pd1 104.9(6) . .
C18 N45 Pd1 114.3(6) . .
C19 N45 Pd1 109.1(6) . .
C26 N44 C27 108.1(8) . .
C26 N44 C28 113.2(8) . .
C27 N44 C28 107.1(8) . .
C26 N44 Pd1 112.5(5) . .
C27 N44 Pd1 110.5(5) . .
C28 N44 Pd1 105.3(6) . .
C16 N40 C17 108.9(8) . .
C16 N40 C30 108.4(7) . .
C17 N40 C30 111.9(7) . .
C16 N40 Pd2 112.3(5) . .
C17 N40 Pd2 110.3(5) . .
C30 N40 Pd2 105.1(5) . .
C22 N41 C21 107.5(7) . .
C22 N41 C20 111.8(7) . .
C21 N41 C20 108.0(7) . .
C22 N41 Pd2 105.5(5) . .
C21 N41 Pd2 113.4(5) . .
C20 N41 Pd2 110.6(5) . .
C30 C22 N41 109.6(7) . .
C31 C24 N42 110.9(9) . .
C29 C28 N44 109.5(8) . .
C28 C29 N45 109.6(8) . .
C22 C30 N40 110.2(7) . .
C24 C31 N43 113.2(9) . .
O10 C37 C36 121.0(10) . .
O10 C37 C35 118.4(11) . .
C36 C37 C35 120.4(10) . .
O2 N13 O1 122.3(13) . .
O2 N13 O15 108.2(14) . .
O1 N13 O15 122.4(13) . .
O2 N13 O14 114.8(16) . .
O1 N13 O14 113.3(15) . .
O15 N13 O14 60.1(13) . .
O7 N15 O6 120.2(10) . .
O7 N15 O8 120.8(9) . .
O6 N15 O8 119.0(10) . .
O15 O14 N13 58.1(14) . .
N13 O15 O14 61.9(14) . .
O30 N25 O35 129(3) . .
O30 N25 O21 127(3) . .
O35 N25 O21 79(3) . .
N25 O21 O35 46.1(18) . .
N25 O35 O21 55(2) . .
C4 N1 N2 106.7(6) . .
C4 N1 Pd1 142.1(5) . .
N2 N1 Pd1 110.3(4) . .
N3 N2 N1 105.9(6) . .
N2 N3 N4 113.1(6) . .
N2 N3 Pd3 121.3(5) . .
N4 N3 Pd3 124.3(5) . .
N3 N4 C4 104.9(6) . .
C7 N5 N8 107.6(6) . .
C7 N5 Pd2 142.9(5) . .
N8 N5 Pd2 108.4(4) . .
N7 N6 C7 102.9(6) . .
N8 N7 N6 113.5(6) . .
N8 N7 Pd1 121.4(5) . .
N6 N7 Pd1 124.4(5) . .
N7 N8 N5 105.7(6) . .
N11 N9 C1 103.7(6) . .
C1 N10 N12 106.6(6) . .
C1 N10 Pd3 141.3(5) . .
N12 N10 Pd3 111.6(4) . .
N12 N11 N9 114.0(6) . .
N12 N11 Pd2 121.2(5) . .
N9 N11 Pd2 124.1(5) . .
N11 N12 N10 106.5(6) . .
N7 Pd1 N1 87.5(2) . .
N7 Pd1 N44 178.6(3) . .
N1 Pd1 N44 93.6(3) . .
N7 Pd1 N45 92.6(3) . .
N1 Pd1 N45 175.9(3) . .
N44 Pd1 N45 86.2(3) . .
N11 Pd2 N41 92.2(3) . .
N11 Pd2 N40 178.8(3) . .
N41 Pd2 N40 86.8(3) . .
N11 Pd2 N5 86.8(2) . .
N41 Pd2 N5 172.4(2) . .
N40 Pd2 N5 94.3(3) . .
N3 Pd3 N10 86.7(2) . .
N3 Pd3 N42 179.2(3) . .
N10 Pd3 N42 94.0(3) . .
N3 Pd3 N43 93.3(3) . .
N10 Pd3 N43 175.2(3) . .
N42 Pd3 N43 86.0(3) . .

loop_
_geom_bond_atom_site_label_1
_geom_bond_atom_site_label_2
_geom_bond_distance
_geom_bond_site_symmetry_2
C1 N10 1.343(9) .
C1 N9 1.362(9) .
C1 C2 1.465(10) .
C2 C6 1.394(10) 3_756
C2 C3 1.412(9) .
C3 C8 1.375(10) 2_556
C4 N4 1.335(10) .
C4 N1 1.351(9) .
C4 C5 1.475(10) .
C5 C6 1.389(10) .
C5 C9 1.395(10) 4_755
C6 C2 1.394(10) 3_756
C7 N5 1.337(9) .
C7 N6 1.355(9) .
C7 C8 1.461(10) .
C8 C3 1.375(10) 2_556
C8 C9 1.421(9) .
C9 C5 1.395(10) 4_755
N43 C32 1.455(14) .
N43 C25 1.468(13) .
N43 C31 1.499(12) .
N43 Pd3 2.047(7) .
N42 C33 1.485(13) .
N42 C24 1.498(13) .
N42 C23 1.509(12) .
N42 Pd3 2.036(7) .
N45 C29 1.482(12) .
N45 C18 1.493(12) .
N45 C19 1.501(11) .
N45 Pd1 2.047(7) .
N44 C26 1.474(12) .
N44 C27 1.497(12) .
N44 C28 1.512(13) .
N44 Pd1 2.044(7) .
N40 C16 1.470(12) .
N40 C17 1.479(11) .
N40 C30 1.500(11) .
N40 Pd2 2.047(7) .
N41 C22 1.488(11) .
N41 C21 1.492(11) .
N41 C20 1.507(11) .
N41 Pd2 2.042(6) .
C22 C30 1.478(14) .
C24 C31 1.398(16) .
C28 C29 1.455(16) .
C35 C37 1.528(17) .
C36 C37 1.508(15) .
C37 O10 1.224(13) .
N13 O2 1.216(19) .
N13 O1 1.218(14) .
N13 O15 1.222(18) .
N13 O14 1.27(2) .
N15 O7 1.226(12) .
N15 O6 1.231(14) .
N15 O8 1.237(12) .
O30 N25 1.10(2) .
O14 O15 1.25(3) .
N25 O35 1.20(4) .
N25 O21 1.36(3) .
O21 O35 1.64(4) .
N1 N2 1.359(8) .
N1 Pd1 2.043(6) .
N2 N3 1.299(9) .
N3 N4 1.320(9) .
N3 Pd3 2.024(6) .
N5 N8 1.344(8) .
N5 Pd2 2.054(6) .
N6 N7 1.334(8) .
N7 N8 1.310(9) .
N7 Pd1 2.022(6) .
N9 N11 1.301(9) .
N10 N12 1.346(9) .
N10 Pd3 2.035(6) .
N11 N12 1.292(9) .
N11 Pd2 2.019(6) .

loop_
_platon_squeeze_void_nr
_platon_squeeze_void_average_x
_platon_squeeze_void_average_y
_platon_squeeze_void_average_z
_platon_squeeze_void_volume
_platon_squeeze_void_count_electrons
_platon_squeeze_void_content
1 0.000 0.500 0.500 251 61 ' '
2 0.500 0.000 1.000 251 61 ' '
